data_4330288
loop_
_publ_author_name
'Joanna Krakowiak'
'Daniel Lundberg'
'Ingmar Persson'

_publ_contact_author_address
;Department of Chemistry
Uppsala Biocenter
P.O. Box 7015
Swedish University of Agricultural Sciences
SE-750 07 Uppsala
SWEDEN
;
_publ_contact_author_email daniel.lundberg@kemi.slu.se
_publ_contact_author_name 'Daniel Lundberg'
_publ_contact_author_phone +46-18-671549
_publ_section_title
;
 A Coordination Chemistry Study of Hydrated and Solvated Cationic Vanadium
 Ions in Oxidation States +III, +IV, and +V in Solution and Solid State
;
_journal_name_full 'Inorganic Chemistry'
_journal_page_first 9598
_journal_page_last 9609
_journal_paper_doi 10.1021/ic300202f
_journal_volume 51
_journal_year 2012
_chemical_compound_source synthesized
_chemical_formula_sum 'C26 H48 F6 N8 O11 S2 V'
_chemical_formula_weight 877.78
_chemical_name_common
;
 tetrakis(dmpu)oxovanadium(IV) triflate
;
_chemical_name_systematic
;
 tetrakis(N,N-dimethylpropyleneurea)oxovanadium(IV) trifluoromethanesulfonate
;
_chemical_properties_physical hygroscopic
_space_group_IT_number 14
_symmetry_cell_setting monoclinic
_symmetry_Int_Tables_number 14
_symmetry_space_group_name_Hall '-P 2ybc'
_symmetry_space_group_name_H-M 'P 1 21/c 1'
_atom_sites_solution_hydrogens geom
_atom_sites_solution_primary direct
_atom_sites_solution_secondary difmap
_audit_creation_method SHELXL-97
_cell_angle_alpha 90.00
_cell_angle_beta 98.667(5)
_cell_angle_gamma 90.00
_cell_formula_units_Z 8
_cell_length_a 16.590(4)
_cell_length_b 27.137(6)
_cell_length_c 18.215(4)
_cell_measurement_temperature 295(2)
_cell_volume 8107(3)
_computing_cell_refinement 'Bruker SMART'
_computing_data_collection 'Bruker SMART'
_computing_data_reduction 'Bruker SHELXTL'
_computing_molecular_graphics 'Diamond 2.0'
_computing_publication_material 'Diamond 2.0'
_computing_structure_refinement 'SHELXL-97 (Sheldrick, 1997)'
_computing_structure_solution 'SHELXS-97 (Sheldrick, 1990)'
_diffrn_ambient_temperature 295(2)
_diffrn_measured_fraction_theta_full 0.995
_diffrn_measured_fraction_theta_max 0.995
_diffrn_measurement_device_type 'Bruker SMART CCD'
_diffrn_measurement_method '\f and \w scans'
_diffrn_radiation_monochromator graphite
_diffrn_radiation_probe x-ray
_diffrn_radiation_type MoK\a
_diffrn_radiation_wavelength 0.71073
_diffrn_reflns_av_R_equivalents 0.0774
_diffrn_reflns_av_sigmaI/netI 0.1059
_diffrn_reflns_limit_h_max 19
_diffrn_reflns_limit_h_min -20
_diffrn_reflns_limit_k_max 24
_diffrn_reflns_limit_k_min -33
_diffrn_reflns_limit_l_max 21
_diffrn_reflns_limit_l_min -22
_diffrn_reflns_number 42469
_diffrn_reflns_theta_full 25.68
_diffrn_reflns_theta_max 25.68
_diffrn_reflns_theta_min 1.36
_diffrn_source 'fine-focus sealed tube'
_diffrn_source_type 'Bruker SMART'
_diffrn_standards_number 0
_exptl_absorpt_coefficient_mu 0.436
_exptl_absorpt_correction_T_max 0.840
_exptl_absorpt_correction_T_min 0.791
_exptl_absorpt_correction_type multi-scan
_exptl_absorpt_process_details 'SADABS, Bruker (2004)'
_exptl_crystal_colour blue
_exptl_crystal_density_diffrn 1.438
_exptl_crystal_description block
_exptl_crystal_F_000 3656
_exptl_crystal_recrystallization_method 'from dmpu solvent'
_exptl_crystal_size_max 0.55
_exptl_crystal_size_mid 0.45
_exptl_crystal_size_min 0.40
_refine_diff_density_max 1.724
_refine_diff_density_min -0.536
_refine_diff_density_rms 0.080
_refine_ls_extinction_method none
_refine_ls_goodness_of_fit_ref 0.931
_refine_ls_hydrogen_treatment constr
_refine_ls_matrix_type full
_refine_ls_number_parameters 1012
_refine_ls_number_reflns 15320
_refine_ls_number_restraints 99
_refine_ls_restrained_S_all 0.948
_refine_ls_R_factor_all 0.2013
_refine_ls_R_factor_gt 0.0904
_refine_ls_shift/su_max 0.001
_refine_ls_shift/su_mean 0.000
_refine_ls_structure_factor_coef Fsqd
_refine_ls_weighting_details 'calc w=1/[\s^2^(Fo^2^)+(0.1638P)^2^] where P=(Fo^2^+2Fc^2^)/3'
_refine_ls_weighting_scheme calc
_refine_ls_wR_factor_gt 0.2299
_refine_ls_wR_factor_ref 0.2948
_reflns_number_gt 6205
_reflns_number_total 15320
_reflns_threshold_expression I>2\s(I)
_cod_data_source_file ic300202f_si_002_1.cif
_cod_data_source_block vodmpu3m
_cod_original_sg_symbol_H-M 'P 21/c'
_cod_database_code 4330288

loop_
_symmetry_equiv_pos_as_xyz
'x, y, z'
'-x, y+1/2, -z+1/2'
'-x, -y, -z'
'x, -y-1/2, z-1/2'

loop_
_atom_site_label
_atom_site_type_symbol
_atom_site_fract_x
_atom_site_fract_y
_atom_site_fract_z
_atom_site_U_iso_or_equiv
_atom_site_adp_type
_atom_site_occupancy
_atom_site_symmetry_multiplicity
_atom_site_calc_flag
_atom_site_refinement_flags
V1 V 0.17169(7) 0.39992(4) 0.36112(6) 0.0519(3) Uani 1 1 d .
O10 O 0.2395(3) 0.44104(16) 0.3667(3) 0.0665(13) Uani 1 1 d .
O1 O 0.2183(3) 0.33943(16) 0.4085(2) 0.0599(12) Uani 1 1 d .
C1 C 0.2501(5) 0.2996(3) 0.3877(4) 0.0571(17) Uani 1 1 d .
N11 N 0.2079(4) 0.2577(2) 0.3862(3) 0.0688(16) Uani 1 1 d .
N12 N 0.3242(4) 0.3003(2) 0.3691(3) 0.0673(16) Uani 1 1 d .
C11 C 0.1319(6) 0.2559(3) 0.4168(5) 0.100(3) Uani 1 1 d .
H11A H 0.1397 0.2708 0.4652 0.150 Uiso 1 1 calc R
H11B H 0.1154 0.2222 0.4207 0.150 Uiso 1 1 calc R
H11C H 0.0905 0.2735 0.3848 0.150 Uiso 1 1 calc R
C12 C 0.3723(5) 0.3452(4) 0.3785(6) 0.103(3) Uani 1 1 d .
H12A H 0.3746 0.3569 0.4285 0.155 Uiso 1 1 calc R
H12B H 0.3475 0.3698 0.3445 0.155 Uiso 1 1 calc R
H12C H 0.4265 0.3385 0.3688 0.155 Uiso 1 1 calc R
C13 C 0.2434(6) 0.2110(3) 0.3684(5) 0.087(3) Uani 1 1 d .
H13A H 0.2006 0.1890 0.3457 0.104 Uiso 1 1 calc R
H13B H 0.2703 0.1956 0.4136 0.104 Uiso 1 1 calc R
C14 C 0.3029(6) 0.2189(3) 0.3170(5) 0.082(2) Uani 1 1 d .
H14A H 0.3295 0.1880 0.3089 0.098 Uiso 1 1 calc R
H14B H 0.2747 0.2304 0.2695 0.098 Uiso 1 1 calc R
C15 C 0.3647(5) 0.2555(3) 0.3475(5) 0.084(2) Uani 1 1 d .
H15A H 0.3991 0.2418 0.3905 0.101 Uiso 1 1 calc R
H15B H 0.3990 0.2636 0.3105 0.101 Uiso 1 1 calc R
O2 O 0.1767(3) 0.36638(15) 0.2664(2) 0.0560(11) Uani 1 1 d .
C2 C 0.1420(4) 0.3707(3) 0.1992(4) 0.0576(17) Uani 1 1 d .
N21 N 0.0974(4) 0.3341(2) 0.1683(3) 0.0680(16) Uani 1 1 d .
N22 N 0.1545(4) 0.4099(2) 0.1594(3) 0.0742(18) Uani 1 1 d .
C21 C 0.0897(6) 0.2885(3) 0.2093(5) 0.091(3) Uani 1 1 d .
H21A H 0.1143 0.2928 0.2601 0.137 Uiso 1 1 calc R
H21B H 0.1167 0.2623 0.1873 0.137 Uiso 1 1 calc R
H21C H 0.0330 0.2805 0.2074 0.137 Uiso 1 1 calc R
C22 C 0.2118(7) 0.4483(3) 0.1893(5) 0.107(3) Uani 1 1 d .
H22A H 0.1822 0.4760 0.2042 0.160 Uiso 1 1 calc R
H22B H 0.2435 0.4584 0.1520 0.160 Uiso 1 1 calc R
H22C H 0.2475 0.4357 0.2316 0.160 Uiso 1 1 calc R
C23 C 0.0636(7) 0.3340(4) 0.0890(5) 0.114(4) Uani 1 1 d .
H23A H 0.1025 0.3192 0.0609 0.137 Uiso 1 1 calc R
H23B H 0.0141 0.3145 0.0811 0.137 Uiso 1 1 calc R
C24 C 0.1169(7) 0.4161(4) 0.0812(4) 0.101(3) Uani 1 1 d .
H24A H 0.1002 0.4501 0.0726 0.122 Uiso 1 1 calc R
H24B H 0.1567 0.4084 0.0490 0.122 Uiso 1 1 calc R
C25 C 0.0458(7) 0.3837(5) 0.0628(6) 0.130(4) Uani 1 1 d .
H25A H 0.0007 0.3967 0.0853 0.156 Uiso 1 1 calc R
H25B H 0.0293 0.3833 0.0094 0.156 Uiso 1 1 calc R
O3 O 0.0685(3) 0.42826(15) 0.3104(2) 0.0568(11) Uani 1 1 d .
C3 C 0.0033(5) 0.4456(3) 0.3295(3) 0.0585(18) Uani 1 1 d .
N31 N -0.0650(4) 0.4202(2) 0.3134(3) 0.0725(17) Uani 1 1 d .
N32 N 0.0044(4) 0.4890(2) 0.3644(3) 0.0774(19) Uani 1 1 d .
C31 C -0.0682(5) 0.3749(3) 0.2698(5) 0.089(3) Uani 1 1 d .
H31A H -0.1002 0.3804 0.2220 0.134 Uiso 1 1 calc R
H31B H -0.0927 0.3492 0.2951 0.134 Uiso 1 1 calc R
H31C H -0.0140 0.3654 0.2635 0.134 Uiso 1 1 calc R
C32 C 0.0761(6) 0.5198(3) 0.3725(5) 0.103(3) Uani 1 1 d .
H32A H 0.1169 0.5064 0.4101 0.154 Uiso 1 1 calc R
H32B H 0.0621 0.5525 0.3866 0.154 Uiso 1 1 calc R
H32C H 0.0970 0.5212 0.3261 0.154 Uiso 1 1 calc R
C33 C -0.1429(6) 0.4403(4) 0.3268(6) 0.109(3) Uani 1 1 d .
H33A H -0.1793 0.4135 0.3349 0.131 Uiso 1 1 calc R
H33B H -0.1677 0.4586 0.2835 0.131 Uiso 1 1 calc R
C34 C -0.1319(8) 0.4726(5) 0.3912(7) 0.131(4) Uani 1 1 d .
H34A H -0.1171 0.4529 0.4356 0.157 Uiso 1 1 calc R
H34B H -0.1832 0.4888 0.3950 0.157 Uiso 1 1 calc R
C35 C -0.0683(7) 0.5106(4) 0.3878(6) 0.111(3) Uani 1 1 d .
H35A H -0.0896 0.5362 0.3530 0.134 Uiso 1 1 calc R
H35B H -0.0538 0.5256 0.4363 0.134 Uiso 1 1 calc R
O4 O 0.1227(3) 0.40813(15) 0.4532(2) 0.0518(11) Uani 1 1 d .
C4 C 0.1341(4) 0.3890(2) 0.5176(4) 0.0584(18) Uani 1 1 d .
N41 N 0.0734(4) 0.3609(2) 0.5381(3) 0.0696(17) Uani 1 1 d .
N42 N 0.2003(4) 0.3964(2) 0.5647(3) 0.0726(17) Uani 1 1 d .
C41 C -0.0020(5) 0.3536(3) 0.4877(5) 0.090(3) Uani 1 1 d .
H41A H -0.0469 0.3654 0.5104 0.135 Uiso 1 1 calc R
H41B H -0.0093 0.3191 0.4768 0.135 Uiso 1 1 calc R
H41C H 0.0002 0.3714 0.4425 0.135 Uiso 1 1 calc R
C42 C 0.2642(5) 0.4264(3) 0.5448(5) 0.088(3) Uani 1 1 d .
H42A H 0.3027 0.4060 0.5246 0.133 Uiso 1 1 calc R
H42B H 0.2911 0.4432 0.5880 0.133 Uiso 1 1 calc R
H42C H 0.2417 0.4502 0.5083 0.133 Uiso 1 1 calc R
C43 C 0.0794(7) 0.3418(4) 0.6133(6) 0.119(4) Uani 1 1 d .
H43A H 0.0510 0.3641 0.6423 0.143 Uiso 1 1 calc R
H43B H 0.0518 0.3102 0.6117 0.143 Uiso 1 1 calc R
C44 C 0.2173(6) 0.3727(3) 0.6404(4) 0.090(3) Uani 1 1 d .
H44A H 0.2712 0.3580 0.6470 0.108 Uiso 1 1 calc R
H44B H 0.2166 0.3977 0.6783 0.108 Uiso 1 1 calc R
C45 C 0.1587(7) 0.3359(4) 0.6490(6) 0.125(4) Uani 1 1 d .
H45A H 0.1789 0.3049 0.6324 0.150 Uiso 1 1 calc R
H45B H 0.1567 0.3325 0.7017 0.150 Uiso 1 1 calc R
V2 V 0.66359(7) 0.40087(4) 0.87628(6) 0.0488(3) Uani 1 1 d .
O20 O 0.7304(3) 0.44230(17) 0.8871(2) 0.0677(13) Uani 1 1 d .
O5 O 0.5882(3) 0.41674(15) 0.7858(2) 0.0570(12) Uani 1 1 d .
C5 C 0.5806(5) 0.4048(2) 0.7173(3) 0.0563(17) Uani 1 1 d .
N51 N 0.5178(4) 0.3774(2) 0.6887(3) 0.0662(16) Uani 1 1 d .
N52 N 0.6358(4) 0.4190(2) 0.6753(3) 0.0706(17) Uani 1 1 d .
C51 C 0.4544(5) 0.3664(3) 0.7320(4) 0.086(3) Uani 1 1 d .
H51A H 0.4777 0.3629 0.7832 0.129 Uiso 1 1 calc R
H51B H 0.4278 0.3362 0.7146 0.129 Uiso 1 1 calc R
H51C H 0.4152 0.3927 0.7270 0.129 Uiso 1 1 calc R
C52 C 0.6986(7) 0.4532(4) 0.7023(5) 0.113(4) Uani 1 1 d .
H52A H 0.7500 0.4364 0.7115 0.169 Uiso 1 1 calc R
H52B H 0.6870 0.4677 0.7477 0.169 Uiso 1 1 calc R
H52C H 0.7010 0.4786 0.6660 0.169 Uiso 1 1 calc R
C53 C 0.5020(6) 0.3660(4) 0.6089(4) 0.100(3) Uani 1 1 d .
H53A H 0.4671 0.3912 0.5831 0.120 Uiso 1 1 calc R
H53B H 0.4738 0.3346 0.6014 0.120 Uiso 1 1 calc R
C54 C 0.5790(8) 0.3635(4) 0.5776(5) 0.117(4) Uani 1 1 d .
H54A H 0.6099 0.3349 0.5975 0.141 Uiso 1 1 calc R
H54B H 0.5668 0.3598 0.5241 0.141 Uiso 1 1 calc R
C55 C 0.6274(6) 0.4072(4) 0.5950(4) 0.097(3) Uani 1 1 d .
H55A H 0.6019 0.4347 0.5665 0.116 Uiso 1 1 calc R
H55B H 0.6810 0.4023 0.5812 0.116 Uiso 1 1 calc R
O6 O 0.5754(3) 0.42496(16) 0.9305(2) 0.0566(11) Uani 1 1 d .
C6 C 0.5070(5) 0.4458(3) 0.9120(3) 0.0568(17) Uani 1 1 d .
N61 N 0.4392(4) 0.4211(2) 0.9169(3) 0.0632(15) Uani 1 1 d .
N62 N 0.5030(4) 0.4928(2) 0.8890(3) 0.0698(17) Uani 1 1 d .
C61 C 0.4453(5) 0.3717(3) 0.9487(4) 0.080(2) Uani 1 1 d .
H61A H 0.5012 0.3646 0.9679 0.120 Uiso 1 1 calc R
H61B H 0.4256 0.3481 0.9109 0.120 Uiso 1 1 calc R
H61C H 0.4130 0.3698 0.9881 0.120 Uiso 1 1 calc R
C62 C 0.5736(6) 0.5221(3) 0.8853(5) 0.099(3) Uani 1 1 d .
H62A H 0.6212 0.5047 0.9081 0.149 Uiso 1 1 calc R
H62B H 0.5691 0.5527 0.9109 0.149 Uiso 1 1 calc R
H62C H 0.5779 0.5287 0.8342 0.149 Uiso 1 1 calc R
C63 C 0.3579(5) 0.4420(4) 0.8960(6) 0.102(3) Uani 1 1 d .
H63A H 0.3387 0.4554 0.9396 0.122 Uiso 1 1 calc R
H63B H 0.3204 0.4163 0.8756 0.122 Uiso 1 1 calc R
C64 C 0.3596(6) 0.4810(4) 0.8409(6) 0.113(3) Uani 1 1 d .
H64A H 0.3072 0.4977 0.8324 0.136 Uiso 1 1 calc R
H64B H 0.3696 0.4668 0.7942 0.136 Uiso 1 1 calc R
C65 C 0.4246(6) 0.5170(3) 0.8674(5) 0.096(3) Uani 1 1 d .
H65A H 0.4292 0.5406 0.8284 0.116 Uiso 1 1 calc R
H65B H 0.4099 0.5348 0.9097 0.116 Uiso 1 1 calc R
O7 O 0.6889(3) 0.35354(15) 0.9575(2) 0.0588(12) Uani 1 1 d .
C7 C 0.6746(4) 0.3482(2) 1.0239(4) 0.0518(16) Uani 1 1 d .
N71 N 0.6234(3) 0.3127(2) 1.0378(3) 0.0571(14) Uani 1 1 d .
N72 N 0.7081(3) 0.3782(2) 1.0774(3) 0.0597(14) Uani 1 1 d .
C71 C 0.5963(5) 0.2750(3) 0.9830(4) 0.070(2) Uani 1 1 d .
H71A H 0.5949 0.2883 0.9340 0.106 Uiso 1 1 calc R
H71B H 0.5427 0.2641 0.9892 0.106 Uiso 1 1 calc R
H71C H 0.6333 0.2476 0.9896 0.106 Uiso 1 1 calc R
C72 C 0.7743(5) 0.4105(3) 1.0647(4) 0.089(3) Uani 1 1 d .
H72A H 0.7988 0.3983 1.0238 0.133 Uiso 1 1 calc R
H72B H 0.8145 0.4115 1.1085 0.133 Uiso 1 1 calc R
H72C H 0.7535 0.4431 1.0535 0.133 Uiso 1 1 calc R
C73 C 0.6102(5) 0.3009(3) 1.1131(3) 0.0648(19) Uani 1 1 d .
H73A H 0.6510 0.2776 1.1352 0.078 Uiso 1 1 calc R
H73B H 0.5568 0.2860 1.1121 0.078 Uiso 1 1 calc R
C74 C 0.6156(5) 0.3475(3) 1.1586(4) 0.070(2) Uani 1 1 d .
H74A H 0.6104 0.3399 1.2097 0.084 Uiso 1 1 calc R
H74B H 0.5721 0.3699 1.1390 0.084 Uiso 1 1 calc R
C75 C 0.6975(5) 0.3708(3) 1.1548(4) 0.068(2) Uani 1 1 d .
H75A H 0.7010 0.4023 1.1804 0.081 Uiso 1 1 calc R
H75B H 0.7406 0.3498 1.1792 0.081 Uiso 1 1 calc R
O8 O 0.7042(3) 0.34938(17) 0.8163(2) 0.0625(12) Uani 1 1 d .
C8 C 0.7400(6) 0.3081(3) 0.8341(4) 0.073(2) Uani 1 1 d .
N81 N 0.8183(5) 0.3068(3) 0.8606(4) 0.092(2) Uani 1 1 d .
N82 N 0.6963(5) 0.2663(2) 0.8203(3) 0.0779(19) Uani 1 1 d .
C81 C 0.6136(6) 0.2684(3) 0.7848(5) 0.093(3) Uani 1 1 d .
H81A H 0.5888 0.2982 0.7989 0.139 Uiso 1 1 calc R
H81B H 0.5843 0.2405 0.7997 0.139 Uiso 1 1 calc R
H81C H 0.6120 0.2678 0.7319 0.139 Uiso 1 1 calc R
C82 C 0.8652(6) 0.3509(4) 0.8690(6) 0.123(4) Uani 1 1 d .
H82A H 0.9187 0.3445 0.8572 0.185 Uiso 1 1 calc R
H82B H 0.8694 0.3623 0.9193 0.185 Uiso 1 1 calc R
H82C H 0.8390 0.3756 0.8360 0.185 Uiso 1 1 calc R
C83 C 0.7381(7) 0.2179(3) 0.8318(6) 0.114(4) Uani 1 1 d .
H83A H 0.6999 0.1929 0.8429 0.136 Uiso 1 1 calc R
H83B H 0.7592 0.2082 0.7871 0.136 Uiso 1 1 calc R
C84 C 0.8049(9) 0.2224(4) 0.8936(6) 0.129(4) Uani 1 1 d .
H84A H 0.8329 0.1910 0.9010 0.154 Uiso 1 1 calc R
H84B H 0.7825 0.2300 0.9386 0.154 Uiso 1 1 calc R
C85 C 0.8630(7) 0.2601(5) 0.8818(6) 0.121(4) Uani 1 1 d .
H85A H 0.8931 0.2500 0.8426 0.146 Uiso 1 1 calc R
H85B H 0.9015 0.2650 0.9268 0.146 Uiso 1 1 calc R
S10 S 0.85493(16) 0.24824(10) 0.11665(15) 0.0963(8) Uani 1 1 d D
O11 O 0.8659(7) 0.2729(4) 0.1834(5) 0.209(5) Uani 1 1 d D
O12 O 0.7838(6) 0.2650(5) 0.0711(6) 0.225(6) Uani 1 1 d D
O13 O 0.9211(4) 0.2442(2) 0.0765(3) 0.0957(18) Uani 1 1 d D
C10 C 0.8343(11) 0.1879(7) 0.1417(10) 0.181(7) Uani 1 1 d D
F11 F 0.8148(8) 0.1629(4) 0.0774(7) 0.258(7) Uani 1 1 d D
F12 F 0.8943(8) 0.1661(5) 0.1756(9) 0.315(11) Uani 1 1 d D
F13 F 0.7726(6) 0.1845(4) 0.1779(5) 0.212(4) Uani 1 1 d D
S20 S 0.35675(19) 0.23716(9) 0.59215(15) 0.0971(8) Uani 1 1 d D
O21 O 0.4038(4) 0.2303(2) 0.5369(3) 0.112(2) Uani 1 1 d D
O22 O 0.2794(9) 0.2545(6) 0.5700(9) 0.315(10) Uani 1 1 d D
O23 O 0.3977(9) 0.2600(4) 0.6541(5) 0.256(8) Uani 1 1 d D
C20 C 0.3433(9) 0.1756(7) 0.6284(8) 0.158(6) Uani 1 1 d D
F21 F 0.3027(5) 0.1790(3) 0.6861(4) 0.164(3) Uani 1 1 d D
F22 F 0.4076(8) 0.1544(4) 0.6452(7) 0.250(6) Uani 1 1 d D
F23 F 0.2966(8) 0.1531(4) 0.5739(6) 0.253(6) Uani 1 1 d D
S30 S 0.6186(2) 0.42193(13) 0.36395(16) 0.1175(10) Uani 1 1 d D
O31 O 0.6530(5) 0.4309(4) 0.3035(4) 0.169(4) Uani 1 1 d D
O32 O 0.6717(6) 0.4380(5) 0.4323(4) 0.207(5) Uani 1 1 d D
O33 O 0.5893(7) 0.3750(3) 0.3792(7) 0.217(5) Uani 1 1 d D
C30 C 0.5344(10) 0.4610(6) 0.3694(10) 0.152(5) Uani 1 1 d D
F31 F 0.4943(6) 0.4512(4) 0.4191(5) 0.205(4) Uani 1 1 d D
F32 F 0.4822(7) 0.4493(6) 0.3071(7) 0.292(8) Uani 1 1 d D
F33 F 0.5486(7) 0.5056(3) 0.3532(8) 0.259(6) Uani 1 1 d D
S40 S 0.1108(3) 0.42528(19) 0.8403(2) 0.1532(16) Uani 1 1 d D
O41 O 0.1602(7) 0.4392(7) 0.7982(7) 0.266(7) Uani 1 1 d D
O42 O 0.0967(10) 0.3843(5) 0.8806(9) 0.257(7) Uani 1 1 d D
O43 O 0.1706(11) 0.4321(16) 0.9087(11) 0.33(3) Uani 0.50 1 d PD
O44 O 0.0526(16) 0.4094(7) 0.7740(8) 0.212(12) Uani 0.50 1 d PD
C40 C 0.0489(13) 0.4710(6) 0.8666(8) 0.192(7) Uani 1 1 d DU
F41 F 0.0450(9) 0.5091(3) 0.8309(6) 0.252(5) Uani 1 1 d DU
F42 F 0.0016(7) 0.4589(4) 0.9074(6) 0.223(5) Uani 1 1 d DU
F43 F 0.099(2) 0.4912(8) 0.9272(9) 0.298(15) Uani 0.50 1 d PDU
F44 F -0.0201(14) 0.4613(11) 0.8052(12) 0.261(9) Uani 0.50 1 d PDU

loop_
_atom_site_aniso_label
_atom_site_aniso_U_11
_atom_site_aniso_U_22
_atom_site_aniso_U_33
_atom_site_aniso_U_23
_atom_site_aniso_U_13
_atom_site_aniso_U_12
V1 0.0522(7) 0.0456(6) 0.0581(7) 0.0007(5) 0.0085(5) -0.0016(5)
O10 0.062(3) 0.060(3) 0.077(3) -0.008(2) 0.009(2) -0.023(2)
O1 0.065(3) 0.050(3) 0.065(3) 0.001(2) 0.010(2) 0.013(2)
C1 0.059(5) 0.052(4) 0.058(4) 0.002(3) 0.005(3) 0.008(4)
N11 0.085(5) 0.046(4) 0.078(4) 0.009(3) 0.021(3) 0.009(3)
N12 0.063(4) 0.067(4) 0.071(4) 0.000(3) 0.004(3) 0.011(3)
C11 0.097(7) 0.087(6) 0.125(7) 0.009(6) 0.048(6) -0.007(5)
C12 0.057(6) 0.111(8) 0.139(8) -0.021(6) 0.008(5) -0.001(5)
C13 0.117(8) 0.045(4) 0.099(6) 0.006(4) 0.019(6) 0.013(4)
C14 0.095(7) 0.063(5) 0.087(6) -0.011(4) 0.011(5) 0.018(5)
C15 0.079(6) 0.085(6) 0.090(6) -0.001(5) 0.018(5) 0.029(5)
O2 0.063(3) 0.055(3) 0.051(3) -0.010(2) 0.010(2) -0.001(2)
C2 0.065(5) 0.056(4) 0.053(4) -0.010(4) 0.013(3) 0.000(4)
N21 0.086(5) 0.062(4) 0.052(3) -0.007(3) 0.000(3) -0.015(3)
N22 0.097(5) 0.069(4) 0.058(4) 0.004(3) 0.014(3) -0.016(4)
C21 0.119(8) 0.061(5) 0.087(6) -0.001(4) -0.008(5) -0.016(5)
C22 0.148(9) 0.082(6) 0.090(6) 0.008(5) 0.017(6) -0.051(6)
C23 0.151(10) 0.120(9) 0.065(5) -0.015(6) -0.002(6) -0.058(7)
C24 0.131(9) 0.108(7) 0.061(5) 0.015(5) 0.000(5) -0.015(6)
C25 0.142(10) 0.149(11) 0.088(7) 0.026(7) -0.016(7) -0.045(9)
O3 0.063(3) 0.058(3) 0.048(2) 0.005(2) 0.004(2) 0.013(2)
C3 0.067(5) 0.061(5) 0.045(4) 0.007(3) 0.000(3) 0.014(4)
N31 0.056(4) 0.087(5) 0.074(4) 0.003(4) 0.009(3) 0.011(4)
N32 0.098(6) 0.054(4) 0.078(4) -0.004(3) 0.004(4) 0.021(4)
C31 0.085(6) 0.085(6) 0.096(6) -0.021(5) 0.008(5) -0.010(5)
C32 0.127(9) 0.059(5) 0.116(7) -0.012(5) -0.001(6) -0.001(6)
C33 0.075(7) 0.130(9) 0.127(8) -0.001(7) 0.030(6) 0.020(6)
C34 0.123(10) 0.135(10) 0.143(10) -0.019(9) 0.051(8) 0.041(8)
C35 0.126(9) 0.094(7) 0.118(8) -0.015(6) 0.032(7) 0.047(7)
O4 0.058(3) 0.053(3) 0.045(2) 0.002(2) 0.006(2) 0.003(2)
C4 0.064(5) 0.053(4) 0.058(4) -0.011(3) 0.007(4) 0.010(4)
N41 0.072(4) 0.082(4) 0.056(3) 0.022(3) 0.010(3) -0.004(3)
N42 0.059(4) 0.085(5) 0.070(4) -0.002(3) -0.002(3) 0.005(4)
C41 0.056(5) 0.120(7) 0.092(6) 0.030(5) 0.005(4) -0.011(5)
C42 0.067(6) 0.101(7) 0.095(6) -0.025(5) 0.005(5) -0.008(5)
C43 0.121(9) 0.125(9) 0.106(7) 0.052(7) 0.003(7) -0.011(7)
C44 0.103(7) 0.089(6) 0.069(5) 0.012(5) -0.019(5) 0.023(6)
C45 0.115(9) 0.145(10) 0.108(8) 0.057(7) -0.010(7) -0.025(8)
V2 0.0544(7) 0.0442(6) 0.0471(6) -0.0009(5) 0.0057(5) -0.0096(5)
O20 0.068(3) 0.069(3) 0.064(3) 0.002(2) 0.005(2) -0.023(3)
O5 0.071(3) 0.051(3) 0.047(3) 0.000(2) 0.001(2) -0.004(2)
C5 0.078(5) 0.045(4) 0.044(4) 0.008(3) 0.005(3) -0.010(4)
N51 0.069(4) 0.073(4) 0.055(3) -0.006(3) 0.004(3) -0.019(3)
N52 0.084(5) 0.073(4) 0.053(3) 0.000(3) 0.003(3) -0.030(3)
C51 0.055(5) 0.114(7) 0.089(6) -0.014(5) 0.010(4) -0.022(5)
C52 0.149(10) 0.108(7) 0.083(6) 0.015(5) 0.022(6) -0.054(7)
C53 0.107(8) 0.126(8) 0.063(5) -0.023(5) -0.001(5) -0.025(6)
C54 0.181(12) 0.114(8) 0.060(5) -0.022(5) 0.029(6) -0.030(8)
C55 0.110(7) 0.121(8) 0.063(5) -0.016(5) 0.028(5) -0.022(6)
O6 0.062(3) 0.056(3) 0.052(3) 0.006(2) 0.009(2) 0.006(2)
C6 0.074(5) 0.056(4) 0.041(4) -0.002(3) 0.011(3) 0.011(4)
N61 0.054(4) 0.057(4) 0.080(4) 0.020(3) 0.013(3) 0.006(3)
N62 0.080(5) 0.045(4) 0.086(4) 0.004(3) 0.018(3) 0.004(3)
C61 0.088(6) 0.067(5) 0.086(5) 0.021(4) 0.016(4) -0.005(4)
C62 0.131(9) 0.046(5) 0.117(7) 0.007(5) 0.007(6) -0.006(5)
C63 0.073(6) 0.114(8) 0.118(7) 0.024(6) 0.010(5) 0.013(5)
C64 0.093(8) 0.103(8) 0.137(9) 0.026(7) -0.004(6) 0.025(6)
C65 0.107(8) 0.075(6) 0.106(7) 0.007(5) 0.011(6) 0.028(6)
O7 0.071(3) 0.055(3) 0.051(3) 0.009(2) 0.011(2) 0.002(2)
C7 0.049(4) 0.053(4) 0.052(4) 0.014(3) 0.003(3) 0.013(3)
N71 0.067(4) 0.053(3) 0.050(3) 0.005(3) 0.005(3) 0.004(3)
N72 0.058(4) 0.064(4) 0.055(3) 0.003(3) 0.004(3) -0.001(3)
C71 0.083(6) 0.060(5) 0.068(4) 0.004(4) 0.013(4) -0.002(4)
C72 0.082(6) 0.109(7) 0.068(5) -0.006(5) -0.011(4) -0.025(5)
C73 0.076(5) 0.068(5) 0.054(4) 0.010(4) 0.021(4) 0.002(4)
C74 0.075(5) 0.082(5) 0.056(4) 0.009(4) 0.019(4) 0.010(4)
C75 0.081(6) 0.070(5) 0.048(4) -0.002(4) 0.000(4) 0.006(4)
O8 0.070(3) 0.060(3) 0.058(3) -0.006(2) 0.012(2) 0.012(3)
C8 0.087(7) 0.090(6) 0.044(4) -0.011(4) 0.011(4) 0.011(5)
N81 0.075(5) 0.106(6) 0.092(5) -0.024(4) 0.006(4) 0.012(5)
N82 0.106(6) 0.061(4) 0.066(4) -0.009(3) 0.014(4) 0.013(4)
C81 0.098(7) 0.088(6) 0.088(6) -0.023(5) 0.001(5) -0.002(5)
C82 0.065(6) 0.156(10) 0.149(9) -0.042(8) 0.019(6) -0.005(7)
C83 0.166(11) 0.071(6) 0.099(7) -0.002(5) 0.005(7) 0.034(6)
C84 0.172(13) 0.111(9) 0.098(8) 0.006(7) 0.004(8) 0.071(9)
C85 0.116(10) 0.133(10) 0.110(8) 0.006(8) 0.001(7) 0.049(8)
S10 0.0852(17) 0.0994(19) 0.1056(18) -0.0164(15) 0.0190(14) 0.0200(14)
O11 0.248(12) 0.219(10) 0.175(8) -0.111(8) 0.087(8) -0.072(9)
O12 0.129(8) 0.368(16) 0.181(9) 0.061(10) 0.031(6) 0.118(9)
O13 0.093(4) 0.090(4) 0.108(4) -0.006(3) 0.028(4) -0.009(3)
C10 0.162(16) 0.24(2) 0.170(14) -0.050(15) 0.106(13) -0.050(14)
F11 0.395(18) 0.173(8) 0.252(11) -0.081(9) 0.192(12) -0.141(10)
F12 0.239(14) 0.330(16) 0.41(2) 0.274(17) 0.166(13) 0.148(12)
F13 0.220(9) 0.255(10) 0.193(7) -0.018(7) 0.140(7) -0.079(8)
S20 0.129(2) 0.0744(15) 0.0950(17) -0.0094(13) 0.0394(16) 0.0146(15)
O21 0.134(6) 0.122(5) 0.092(4) 0.008(4) 0.050(4) -0.004(4)
O22 0.265(15) 0.38(2) 0.329(17) 0.135(16) 0.143(13) 0.231(16)
O23 0.44(2) 0.198(10) 0.155(8) -0.107(8) 0.136(11) -0.188(12)
C20 0.113(11) 0.25(2) 0.119(10) -0.015(12) 0.052(9) -0.076(12)
F21 0.173(7) 0.191(7) 0.150(5) -0.018(5) 0.096(5) -0.068(5)
F22 0.218(11) 0.236(11) 0.322(14) 0.168(10) 0.125(11) 0.070(9)
F23 0.286(13) 0.259(11) 0.241(10) -0.111(9) 0.131(10) -0.170(10)
S30 0.126(2) 0.142(3) 0.0923(19) 0.0002(18) 0.0419(17) 0.017(2)
O31 0.129(7) 0.288(12) 0.101(5) 0.029(6) 0.052(5) 0.036(7)
O32 0.155(8) 0.365(16) 0.093(6) -0.001(7) -0.005(5) -0.022(9)
O33 0.249(13) 0.101(6) 0.322(15) 0.044(8) 0.108(11) 0.021(7)
C30 0.160(14) 0.134(12) 0.171(14) 0.044(11) 0.059(12) 0.043(10)
F31 0.176(8) 0.291(11) 0.171(7) 0.023(7) 0.098(6) 0.053(8)
F32 0.182(10) 0.46(2) 0.212(11) 0.110(12) -0.035(8) -0.012(12)
F33 0.246(12) 0.095(6) 0.434(18) 0.015(9) 0.053(11) 0.037(7)
S40 0.147(3) 0.193(4) 0.132(3) 0.032(3) 0.061(3) 0.054(3)
O41 0.152(10) 0.47(2) 0.184(10) 0.030(13) 0.069(9) -0.021(13)
O42 0.316(19) 0.187(11) 0.286(16) 0.072(11) 0.104(15) 0.119(12)
O43 0.075(12) 0.79(8) 0.119(16) 0.14(3) 0.018(11) 0.02(2)
O44 0.38(4) 0.168(17) 0.081(10) -0.062(11) 0.007(15) -0.066(19)
C40 0.31(2) 0.169(13) 0.104(10) 0.080(10) 0.067(12) 0.044(14)
F41 0.430(17) 0.138(7) 0.193(9) 0.067(7) 0.060(10) 0.056(9)
F42 0.237(11) 0.258(11) 0.202(9) 0.093(9) 0.123(8) 0.104(9)
F43 0.56(4) 0.25(2) 0.081(10) -0.016(12) 0.033(18) -0.21(3)
F44 0.26(2) 0.31(2) 0.194(17) 0.081(18) -0.023(15) 0.036(19)

loop_
_atom_type_symbol
_atom_type_description
_atom_type_scat_dispersion_real
_atom_type_scat_dispersion_imag
_atom_type_scat_source
C C 0.0033 0.0016 'International Tables Vol C Tables 4.2.6.8 and 6.1.1.4'
H H 0.0000 0.0000 'International Tables Vol C Tables 4.2.6.8 and 6.1.1.4'
N N 0.0061 0.0033 'International Tables Vol C Tables 4.2.6.8 and 6.1.1.4'
O O 0.0106 0.0060 'International Tables Vol C Tables 4.2.6.8 and 6.1.1.4'
F F 0.0171 0.0103 'International Tables Vol C Tables 4.2.6.8 and 6.1.1.4'
S S 0.1246 0.1234 'International Tables Vol C Tables 4.2.6.8 and 6.1.1.4'
V V 0.3005 0.5294 'International Tables Vol C Tables 4.2.6.8 and 6.1.1.4'

loop_
_geom_angle_atom_site_label_1
_geom_angle_atom_site_label_2
_geom_angle_atom_site_label_3
_geom_angle
O10 V1 O1 109.5(2)
O10 V1 O2 105.1(2)
O1 V1 O2 86.12(19)
O10 V1 O3 108.3(2)
O1 V1 O3 142.1(2)
O2 V1 O3 85.30(18)
O10 V1 O4 104.2(2)
O1 V1 O4 84.62(18)
O2 V1 O4 150.71(19)
O3 V1 O4 85.13(18)
C1 O1 V1 136.6(4)
O1 C1 N12 120.1(7)
O1 C1 N11 119.0(7)
N12 C1 N11 120.9(6)
C1 N11 C11 120.3(6)
C1 N11 C13 121.2(7)
C11 N11 C13 117.4(6)
C1 N12 C12 119.8(6)
C1 N12 C15 122.4(7)
C12 N12 C15 117.4(7)
N11 C13 C14 110.3(6)
C15 C14 C13 110.7(7)
N12 C15 C14 109.7(7)
C2 O2 V1 136.7(4)
O2 C2 N21 119.1(7)
O2 C2 N22 120.9(6)
N21 C2 N22 119.9(6)
C2 N21 C21 120.6(6)
C2 N21 C23 121.9(7)
C21 N21 C23 116.9(6)
C2 N22 C22 121.1(6)
C2 N22 C24 122.8(7)
C22 N22 C24 116.0(7)
C25 C23 N21 110.6(8)
C25 C24 N22 111.2(8)
C23 C25 C24 111.4(10)
C3 O3 V1 136.6(4)
O3 C3 N31 118.8(7)
O3 C3 N32 120.2(7)
N31 C3 N32 121.0(7)
C3 N31 C33 121.4(8)
C3 N31 C31 121.3(7)
C33 N31 C31 116.4(7)
C3 N32 C32 120.8(7)
C3 N32 C35 122.7(8)
C32 N32 C35 116.1(8)
N31 C33 C34 110.7(8)
C33 C34 C35 112.9(10)
N32 C35 C34 110.9(8)
C4 O4 V1 135.4(4)
O4 C4 N42 122.6(7)
O4 C4 N41 117.9(6)
N42 C4 N41 119.5(7)
C4 N41 C41 120.5(6)
C4 N41 C43 120.6(7)
C41 N41 C43 118.6(7)
C4 N42 C42 120.3(7)
C4 N42 C44 123.9(7)
C42 N42 C44 115.6(7)
C45 C43 N41 114.1(9)
C45 C44 N42 111.4(7)
C43 C45 C44 118.9(9)
O20 V2 O8 106.6(2)
O20 V2 O7 108.0(2)
O8 V2 O7 84.27(19)
O20 V2 O5 107.3(2)
O8 V2 O5 85.23(19)
O7 V2 O5 144.76(19)
O20 V2 O6 105.1(2)
O8 V2 O6 148.3(2)
O7 V2 O6 86.02(18)
O5 V2 O6 85.54(19)
C5 O5 V2 136.2(5)
O5 C5 N51 119.0(6)
O5 C5 N52 120.6(6)
N51 C5 N52 120.4(6)
C5 N51 C51 119.9(6)
C5 N51 C53 121.3(7)
C51 N51 C53 117.6(6)
C5 N52 C52 121.3(6)
C5 N52 C55 122.0(6)
C52 N52 C55 115.9(7)
N51 C53 C54 110.8(7)
C55 C54 C53 111.4(9)
C54 C55 N52 111.2(7)
C6 O6 V2 135.1(4)
O6 C6 N61 119.4(6)
O6 C6 N62 120.6(7)
N61 C6 N62 119.9(7)
C6 N61 C63 123.2(6)
C6 N61 C61 119.0(6)
C63 N61 C61 117.8(7)
C6 N62 C62 122.8(7)
C6 N62 C65 120.9(7)
C62 N62 C65 116.3(7)
N61 C63 C64 110.4(8)
C63 C64 C65 109.9(9)
N62 C65 C64 111.7(7)
C7 O7 V2 137.9(4)
O7 C7 N72 120.6(6)
O7 C7 N71 118.5(6)
N72 C7 N71 120.9(6)
C7 N71 C71 121.2(6)
C7 N71 C73 121.8(6)
C71 N71 C73 114.7(6)
C7 N72 C72 119.9(6)
C7 N72 C75 121.7(6)
C72 N72 C75 116.1(6)
N71 C73 C74 109.2(6)
C73 C74 C75 107.9(6)
N72 C75 C74 110.0(6)
C8 O8 V2 131.8(4)
O8 C8 N81 120.6(9)
O8 C8 N82 118.1(8)
N81 C8 N82 121.2(8)
C8 N81 C82 120.6(8)
C8 N81 C85 122.9(9)
C82 N81 C85 116.5(9)
C8 N82 C81 120.3(7)
C8 N82 C83 119.4(8)
C81 N82 C83 119.7(8)
C84 C83 N82 108.6(8)
C83 C84 C85 112.9(10)
C84 C85 N81 108.9(10)
O11 S10 O13 119.1(5)
O11 S10 O12 110.5(7)
O13 S10 O12 111.5(5)
O11 S10 C10 103.3(8)
O13 S10 C10 105.2(6)
O12 S10 C10 106.0(9)
F12 C10 F13 110.4(17)
F12 C10 F11 105.2(17)
F13 C10 F11 107.5(14)
F12 C10 S10 113.7(14)
F13 C10 S10 113.5(14)
F11 C10 S10 105.8(12)
O23 S20 O21 113.4(6)
O23 S20 O22 114.4(9)
O21 S20 O22 116.1(7)
O23 S20 C20 100.8(7)
O21 S20 C20 104.8(6)
O22 S20 C20 105.2(9)
F22 C20 F23 111.5(17)
F22 C20 F21 111.3(14)
F23 C20 F21 108.5(11)
F22 C20 S20 112.2(10)
F23 C20 S20 104.1(11)
F21 C20 S20 109.0(12)
O31 S30 O33 122.1(7)
O31 S30 O32 111.5(6)
O33 S30 O32 106.3(7)
O31 S30 C30 112.1(7)
O33 S30 C30 103.3(7)
O32 S30 C30 98.7(8)
F31 C30 F33 120.9(16)
F31 C30 F32 102.6(15)
F33 C30 F32 98.3(13)
F31 C30 S30 115.6(11)
F33 C30 S30 112.3(12)
F32 C30 S30 102.9(12)
O41 S40 O42 138.3(10)
O41 S40 O43 93.5(11)
O42 S40 O43 78.4(13)
O41 S40 O44 89.6(10)
O42 S40 O44 93.3(11)
O43 S40 O44 170.4(18)
O41 S40 C40 115.0(10)
O42 S40 C40 106.1(8)
O43 S40 C40 91.6(15)
O44 S40 C40 95.3(12)
S40 O42 O43 53.6(9)
S40 O43 O42 48.1(10)
F42 C40 F41 125.1(18)
F42 C40 F43 89.0(14)
F41 C40 F43 93.8(18)
F42 C40 F44 85.2(19)
F41 C40 F44 77.2(13)
F43 C40 F44 164(2)
F42 C40 S40 116.4(12)
F41 C40 S40 116.6(13)
F43 C40 S40 101.3(19)
F44 C40 S40 94.9(15)
C40 F41 F44 58.8(11)
C40 F44 F41 44.0(9)

loop_
_geom_bond_atom_site_label_1
_geom_bond_atom_site_label_2
_geom_bond_distance
V1 O10 1.577(4)
V1 O1 1.959(4)
V1 O2 1.963(4)
V1 O3 1.975(4)
V1 O4 1.983(4)
O1 C1 1.286(7)
C1 N12 1.323(9)
C1 N11 1.334(9)
N11 C11 1.453(10)
N11 C13 1.455(9)
N12 C12 1.452(10)
N12 C15 1.471(9)
C13 C14 1.475(12)
C14 C15 1.475(11)
O2 C2 1.277(7)
C2 N21 1.313(8)
C2 N22 1.323(8)
N21 C21 1.460(9)
N21 C23 1.469(9)
N22 C22 1.459(10)
N22 C24 1.476(9)
C23 C25 1.446(13)
C24 C25 1.468(13)
O3 C3 1.275(8)
C3 N31 1.320(9)
C3 N32 1.337(9)
N31 C33 1.457(10)
N31 C31 1.460(9)
N32 C32 1.445(11)
N32 C35 1.461(11)
C33 C34 1.453(13)
C34 C35 1.484(15)
O4 C4 1.272(7)
C4 N42 1.303(9)
C4 N41 1.360(9)
N41 C41 1.449(9)
N41 C43 1.455(10)
N42 C42 1.426(10)
N42 C44 1.508(9)
C43 C45 1.387(13)
C44 C45 1.419(12)
V2 O20 1.570(4)
V2 O8 1.955(5)
V2 O7 1.956(4)
V2 O5 1.961(4)
V2 O6 1.995(5)
O5 C5 1.277(7)
C5 N51 1.322(8)
C5 N52 1.336(9)
N51 C51 1.438(9)
N51 C53 1.470(9)
N52 C52 1.425(10)
N52 C55 1.482(9)
C53 C54 1.475(13)
C54 C55 1.440(12)
O6 C6 1.267(8)
C6 N61 1.324(9)
C6 N62 1.341(8)
N61 C63 1.460(10)
N61 C61 1.459(8)
N62 C62 1.426(10)
N62 C65 1.456(10)
C63 C64 1.462(12)
C64 C65 1.480(13)
O7 C7 1.275(7)
C7 N72 1.327(8)
C7 N71 1.334(8)
N71 C71 1.452(8)
N71 C73 1.458(8)
N72 C72 1.450(9)
N72 C75 1.461(8)
C73 C74 1.505(10)
C74 C75 1.510(10)
O8 C8 1.286(9)
C8 N81 1.317(10)
C8 N82 1.349(10)
N81 C82 1.423(12)
N81 C85 1.489(12)
N82 C81 1.428(10)
N82 C83 1.485(10)
C83 C84 1.461(14)
C84 C85 1.443(15)
S10 O11 1.376(8)
S10 O13 1.411(6)
S10 O12 1.411(8)
S10 C10 1.749(19)
C10 F12 1.24(2)
C10 F13 1.301(13)
C10 F11 1.350(16)
S20 O23 1.374(9)
S20 O21 1.376(6)
S20 O22 1.369(12)
S20 C20 1.822(17)
C20 F22 1.211(16)
C20 F23 1.314(14)
C20 F21 1.335(13)
S30 O31 1.336(7)
S30 O33 1.405(9)
S30 O32 1.478(8)
S30 C30 1.769(14)
C30 F31 1.229(14)
C30 F33 1.278(15)
C30 F32 1.358(18)
S40 O41 1.261(11)
S40 O42 1.371(13)
S40 O43 1.48(2)
S40 O44 1.491(17)
S40 C40 1.724(18)
O42 O43 1.81(3)
C40 F42 1.205(17)
C40 F41 1.217(14)
C40 F43 1.39(2)
C40 F44 1.50(3)
F41 F44 1.71(2)
